data_7044706
loop_
_publ_author_name
'Xue, Yuanshan'
'Tan, Xu'
'Zhou, Mengjie'
'Mei, Hua'
'Xu, Yan'

_publ_section_title
;
 Synthesis, structures and magnetic properties of two chiral mixed-valence
 iron(II, III) coordination networks
;
_journal_name_full 'Dalton Transactions'
_journal_paper_doi 10.1039/C7DT03411C
_journal_year 2017
_chemical_formula_sum 'C42 H43 Fe4 N3 O22.5'
_chemical_formula_weight 1173.19
_space_group_crystal_system trigonal
_space_group_IT_number 155
_space_group_name_Hall 'R 3 2"'
_space_group_name_H-M_alt 'R 3 2 :H'
_symmetry_space_group_name_Hall 'R 3 2"'
_symmetry_space_group_name_H-M 'R 3 2 :H'
_atom_sites_solution_hydrogens mixed
_audit_creation_method SHELXL-2014/7
_audit_update_record
;
2017-10-10 deposited with the CCDC.
2017-11-07 downloaded from the CCDC.
;
_cell_angle_alpha 90
_cell_angle_beta 90
_cell_angle_gamma 120
_cell_formula_units_Z 3
_cell_length_a 16.210(8)
_cell_length_b 16.210(8)
_cell_length_c 18.208(18)
_cell_measurement_reflns_used 4015
_cell_measurement_temperature 296(2)
_cell_measurement_theta_max 25.94
_cell_measurement_theta_min 2.51
_cell_volume 4143(5)
_computing_cell_refinement 'SAINT (Bruker, 2005)'
_computing_data_collection 'APEX2 (Bruker, 2005)'
_computing_data_reduction SAINT
_computing_molecular_graphics SHELXTL
_computing_publication_material SHELXTL
_computing_structure_refinement 'SHELXL-2014/7 (Sheldrick, 2014)'
_computing_structure_solution 'SHELXL-2014/7 (Sheldrick, 2014)'
_diffrn_ambient_temperature 296(2)
_diffrn_measured_fraction_theta_full 1.000
_diffrn_measured_fraction_theta_max 0.998
_diffrn_measurement_device_type 'Bruker Apex2 CCD'
_diffrn_measurement_method '\w scans'
_diffrn_radiation_type MoK\a
_diffrn_radiation_wavelength 0.71073
_diffrn_reflns_av_R_equivalents 0.1126
_diffrn_reflns_av_unetI/netI 0.0630
_diffrn_reflns_Laue_measured_fraction_full 1.000
_diffrn_reflns_Laue_measured_fraction_max 0.998
_diffrn_reflns_limit_h_max 19
_diffrn_reflns_limit_h_min -18
_diffrn_reflns_limit_k_max 14
_diffrn_reflns_limit_k_min -19
_diffrn_reflns_limit_l_max 20
_diffrn_reflns_limit_l_min -22
_diffrn_reflns_number 7813
_diffrn_reflns_point_group_measured_fraction_full 0.999
_diffrn_reflns_point_group_measured_fraction_max 0.992
_diffrn_reflns_theta_full 25.242
_diffrn_reflns_theta_max 25.980
_diffrn_reflns_theta_min 1.832
_exptl_absorpt_coefficient_mu 1.105
_exptl_absorpt_correction_T_max 0.879
_exptl_absorpt_correction_T_min 0.834
_exptl_absorpt_correction_type multi-scan
_exptl_absorpt_process_details '(SADABS; Sheldrick, 2003)'
_exptl_crystal_colour black
_exptl_crystal_density_diffrn 1.411
_exptl_crystal_description block
_exptl_crystal_F_000 1800
_exptl_crystal_size_max 0.170
_exptl_crystal_size_mid 0.160
_exptl_crystal_size_min 0.120
_refine_diff_density_max 0.573
_refine_diff_density_min -0.502
_refine_diff_density_rms 0.119
_refine_ls_abs_structure_details
;
 Flack x determined using 698 quotients [(I+)-(I-)]/[(I+)+(I-)]
 (Parsons, Flack and Wagner, Acta Cryst. B69 (2013) 249-259).
;
_refine_ls_abs_structure_Flack 0.03(7)
_refine_ls_extinction_method none
_refine_ls_goodness_of_fit_ref 1.071
_refine_ls_hydrogen_treatment constr
_refine_ls_matrix_type full
_refine_ls_number_parameters 137
_refine_ls_number_reflns 1797
_refine_ls_number_restraints 6
_refine_ls_restrained_S_all 1.069
_refine_ls_R_factor_all 0.0650
_refine_ls_R_factor_gt 0.0636
_refine_ls_shift/su_max 0.018
_refine_ls_shift/su_mean 0.003
_refine_ls_structure_factor_coef Fsqd
_refine_ls_weighting_details 'w=1/[\s^2^(Fo^2^)+(0.1046P)^2^+33.9496P] where P=(Fo^2^+2Fc^2^)/3'
_refine_ls_weighting_scheme calc
_refine_ls_wR_factor_gt 0.1782
_refine_ls_wR_factor_ref 0.1795
_reflns_Friedel_coverage 0.786
_reflns_Friedel_fraction_full 0.999
_reflns_Friedel_fraction_max 0.985
_reflns_number_gt 1736
_reflns_number_total 1797
_reflns_threshold_expression 'I > 2\s(I)'
_cod_data_source_file c7dt03411c2.cif
_cod_data_source_block D1
_cod_original_cell_volume 4143(6)
_cod_original_formula_sum 'C42 H43 Fe4 N3 O22.50'
_cod_database_code 7044706
_shelx_shelxl_version_number 2014/7
_shelx_space_group_comment
;
The symmetry employed for this shelxl refinement is uniquely defined
by the following loop, which should always be used as a source of
symmetry information in preference to the above space-group names.
They are only intended as comments.
;
_shelx_estimated_absorpt_t_min 0.834
_shelx_estimated_absorpt_t_max 0.879

loop_
_space_group_symop_operation_xyz
'x, y, z'
'-y, x-y, z'
'-x+y, -x, z'
'y, x, -z'
'x-y, -y, -z'
'-x, -x+y, -z'
'x+2/3, y+1/3, z+1/3'
'-y+2/3, x-y+1/3, z+1/3'
'-x+y+2/3, -x+1/3, z+1/3'
'y+2/3, x+1/3, -z+1/3'
'x-y+2/3, -y+1/3, -z+1/3'
'-x+2/3, -x+y+1/3, -z+1/3'
'x+1/3, y+2/3, z+2/3'
'-y+1/3, x-y+2/3, z+2/3'
'-x+y+1/3, -x+2/3, z+2/3'
'y+1/3, x+2/3, -z+2/3'
'x-y+1/3, -y+2/3, -z+2/3'
'-x+1/3, -x+y+2/3, -z+2/3'

loop_
_atom_site_label
_atom_site_type_symbol
_atom_site_fract_x
_atom_site_fract_y
_atom_site_fract_z
_atom_site_U_iso_or_equiv
_atom_site_adp_type
_atom_site_occupancy
_atom_site_site_symmetry_order
_atom_site_calc_flag
_atom_site_refinement_flags_posn
_atom_site_refinement_flags_adp
_atom_site_refinement_flags_occupancy
Fe1 Fe 0.54868(9) -0.6667 0.8333 0.0188(4) Uani 1 2 d S T P
Fe2 Fe 0.0000 -1.0000 1.0000 0.0363(9) Uani 1 6 d S T P
O1 O 0.5688(4) -0.8507(5) 0.9186(4) 0.0330(14) Uani 1 1 d . . .
O2 O 0.4821(5) -0.7786(5) 0.9048(3) 0.0333(14) Uani 1 1 d . . .
O3 O 0.1367(5) -0.9542(6) 0.9511(5) 0.053(2) Uani 1 1 d . . .
O4 O 0.6667 -0.6667 0.8333 0.018(3) Uani 1 6 d S T P
O5 O 0.4192(5) -0.6667 0.8333 0.038(2) Uani 1 2 d S T P
C1 C 0.4939(6) -0.8457(6) 0.9272(4) 0.0229(16) Uani 1 1 d . . .
C2 C 0.4108(6) -0.9270(6) 0.9653(4) 0.0261(16) Uani 1 1 d . . .
C3 C 0.4174(7) -1.0000 1.0000 0.023(2) Uani 1 2 d S T P
H3A H 0.4747 -1.0000 1.0000 0.027 Uiso 1 2 calc R U P
C4 C 0.3240(6) -0.9272(6) 0.9649(5) 0.032(2) Uani 1 1 d . . .
H4A H 0.3199 -0.8786 0.9411 0.038 Uiso 1 1 calc R U .
C5 C 0.2437(7) -1.0000 1.0000 0.034(3) Uani 1 2 d S T P
C6 C 0.1520(9) -1.0000 1.0000 0.040(3) Uani 1 2 d S T P
C7 C 0.4067(16) -0.6009(17) 0.8508(11) 0.042(5) Uani 0.5 1 d . . P
H7A H 0.4516 -0.5414 0.8328 0.051 Uiso 0.5 1 calc R U P
C8 C 0.333(3) -0.512(3) 0.903(2) 0.089(11) Uani 0.5 1 d . . P
H8A H 0.3346 -0.5038 0.9560 0.107 Uiso 0.5 1 calc R U P
H8B H 0.3926 -0.4607 0.8848 0.107 Uiso 0.5 1 calc R U P
C9 C 0.274(4) -0.496(4) 0.882(3) 0.14(2) Uani 0.5 1 d . . P
H9A H 0.2885 -0.4332 0.8977 0.208 Uiso 0.5 1 calc R U P
H9B H 0.2714 -0.4983 0.8291 0.208 Uiso 0.5 1 calc R U P
H9C H 0.2127 -0.5420 0.9013 0.208 Uiso 0.5 1 calc R U P
C10 C 0.275(2) -0.695(2) 0.9323(16) 0.065(7) Uani 0.5 1 d . . P
H10A H 0.2107 -0.7044 0.9359 0.078 Uiso 0.5 1 calc R U P
H10B H 0.2714 -0.7482 0.9058 0.078 Uiso 0.5 1 calc R U P
C11 C 0.310(2) -0.690(2) 1.0000 0.136(16) Uani 1 2 d S T P
H11A H 0.2707 -0.7449 1.0272 0.203 Uiso 0.5 1 d R U P
H11B H 0.3730 -0.6782 0.9955 0.203 Uiso 0.5 1 d R U P
H11C H 0.3125 -0.6343 1.0253 0.203 Uiso 0.5 1 d R U P
N1 N 0.3387(17) -0.6024(17) 0.8914(13) 0.057(5) Uani 0.5 1 d . . P
O1W O 0.3333 -0.3333 0.874(11) 0.21(3) Uani 0.25 3 d S TU P

loop_
_atom_site_aniso_label
_atom_site_aniso_U_11
_atom_site_aniso_U_22
_atom_site_aniso_U_33
_atom_site_aniso_U_23
_atom_site_aniso_U_13
_atom_site_aniso_U_12
Fe1 0.0172(6) 0.0154(8) 0.0232(7) 0.0013(6) 0.0007(3) 0.0077(4)
Fe2 0.0230(11) 0.0230(11) 0.063(2) 0.000 0.000 0.0115(5)
O1 0.024(3) 0.031(3) 0.044(3) 0.018(3) 0.012(3) 0.013(3)
O2 0.026(3) 0.030(3) 0.045(3) 0.018(3) 0.014(3) 0.014(3)
O3 0.030(4) 0.054(5) 0.083(6) 0.031(5) 0.012(4) 0.026(4)
O4 0.015(4) 0.015(4) 0.024(6) 0.000 0.000 0.0077(19)
O5 0.022(3) 0.037(5) 0.058(6) -0.010(4) -0.005(2) 0.019(3)
C1 0.022(4) 0.023(4) 0.022(3) 0.007(3) 0.003(3) 0.010(3)
C2 0.024(4) 0.023(4) 0.031(4) 0.007(3) 0.004(3) 0.011(4)
C3 0.018(4) 0.023(6) 0.029(5) 0.008(4) 0.004(2) 0.012(3)
C4 0.023(4) 0.022(4) 0.051(5) 0.017(4) 0.004(4) 0.013(4)
C5 0.019(4) 0.029(7) 0.057(7) 0.018(6) 0.009(3) 0.014(3)
C6 0.022(5) 0.027(7) 0.072(9) 0.008(6) 0.004(3) 0.014(3)
C7 0.044(12) 0.054(13) 0.038(10) 0.012(9) 0.004(8) 0.032(10)
C8 0.10(3) 0.09(3) 0.10(2) 0.01(2) 0.03(2) 0.07(2)
C9 0.18(5) 0.18(5) 0.14(4) 0.07(4) 0.07(4) 0.15(5)
C10 0.052(15) 0.08(2) 0.065(16) 0.004(14) 0.022(12) 0.033(15)
C11 0.14(2) 0.14(2) 0.061(15) -0.004(11) 0.004(11) 0.01(3)
N1 0.063(13) 0.061(13) 0.065(12) -0.002(10) 0.019(10) 0.045(12)
O1W 0.21(3) 0.21(3) 0.21(4) 0.000 0.000 0.105(16)

loop_
_atom_type_symbol
_atom_type_description
_atom_type_scat_dispersion_real
_atom_type_scat_dispersion_imag
_atom_type_scat_source
C C 0.0033 0.0016 'International Tables Vol C Tables 4.2.6.8 and 6.1.1.4'
H H 0.0000 0.0000 'International Tables Vol C Tables 4.2.6.8 and 6.1.1.4'
N N 0.0061 0.0033 'International Tables Vol C Tables 4.2.6.8 and 6.1.1.4'
O O 0.0106 0.0060 'International Tables Vol C Tables 4.2.6.8 and 6.1.1.4'
Fe Fe 0.3463 0.8444 'International Tables Vol C Tables 4.2.6.8 and 6.1.1.4'

loop_
_geom_angle_atom_site_label_1
_geom_angle_atom_site_label_2
_geom_angle_atom_site_label_3
_geom_angle
_geom_angle_site_symmetry_1
_geom_angle_site_symmetry_3
O4 Fe1 O2 94.82(19) . 17_436
O4 Fe1 O2 94.83(19) . .
O2 Fe1 O2 170.3(4) 17_436 .
O4 Fe1 O1 97.60(19) . 3_755
O2 Fe1 O1 87.5(3) 17_436 3_755
O2 Fe1 O1 91.2(3) . 3_755
O4 Fe1 O1 97.60(19) . 16_636
O2 Fe1 O1 91.2(3) 17_436 16_636
O2 Fe1 O1 87.5(3) . 16_636
O1 Fe1 O1 164.8(4) 3_755 16_636
O4 Fe1 O5 180.0 . .
O2 Fe1 O5 85.18(19) 17_436 .
O2 Fe1 O5 85.17(19) . .
O1 Fe1 O5 82.40(18) 3_755 .
O1 Fe1 O5 82.40(18) 16_636 .
O3 Fe2 O3 104.0(3) . 3_645
O3 Fe2 O3 92.9(5) . 4_647
O3 Fe2 O3 160.3(4) 3_645 4_647
O3 Fe2 O3 160.3(4) . 6_557
O3 Fe2 O3 61.5(4) 3_645 6_557
O3 Fe2 O3 104.0(3) 4_647 6_557
O3 Fe2 O3 61.5(4) . 5_437
O3 Fe2 O3 92.9(5) 3_645 5_437
O3 Fe2 O3 104.0(3) 4_647 5_437
O3 Fe2 O3 104.0(3) 6_557 5_437
O3 Fe2 O3 104.0(3) . 2_435
O3 Fe2 O3 104.0(3) 3_645 2_435
O3 Fe2 O3 61.5(4) 4_647 2_435
O3 Fe2 O3 92.9(5) 6_557 2_435
O3 Fe2 O3 160.3(4) 5_437 2_435
O3 Fe2 C6 133.5(3) . 3_645
O3 Fe2 C6 30.7(2) 3_645 3_645
O3 Fe2 C6 133.5(3) 4_647 3_645
O3 Fe2 C6 30.7(2) 6_557 3_645
O3 Fe2 C6 99.8(2) 5_437 3_645
O3 Fe2 C6 99.8(2) 2_435 3_645
O3 Fe2 C6 99.8(2) . 2_435
O3 Fe2 C6 133.5(3) 3_645 2_435
O3 Fe2 C6 30.7(2) 4_647 2_435
O3 Fe2 C6 99.8(2) 6_557 2_435
O3 Fe2 C6 133.5(3) 5_437 2_435
O3 Fe2 C6 30.7(2) 2_435 2_435
C6 Fe2 C6 120.000(1) 3_645 2_435
O3 Fe2 C6 30.7(2) . .
O3 Fe2 C6 99.8(2) 3_645 .
O3 Fe2 C6 99.8(2) 4_647 .
O3 Fe2 C6 133.5(3) 6_557 .
O3 Fe2 C6 30.7(2) 5_437 .
O3 Fe2 C6 133.5(3) 2_435 .
C6 Fe2 C6 120.000(2) 3_645 .
C6 Fe2 C6 120.000(3) 2_435 .
C1 O1 Fe1 124.4(5) . 2_535
C1 O2 Fe1 136.7(6) . .
C6 O3 Fe2 88.6(7) . .
Fe1 O4 Fe1 120.000(2) 2_535 3_755
Fe1 O4 Fe1 119.999(1) 2_535 .
Fe1 O4 Fe1 120.001(2) 3_755 .
C7 O5 C7 106(2) 17_436 .
C7 O5 Fe1 126.9(11) 17_436 .
C7 O5 Fe1 127.0(11) . .
O2 C1 O1 125.3(8) . .
O2 C1 C2 116.6(7) . .
O1 C1 C2 118.1(7) . .
C3 C2 C4 120.1(8) . .
C3 C2 C1 122.5(8) . .
C4 C2 C1 117.3(7) . .
C2 C3 C2 119.8(11) 5_437 .
C2 C3 H3A 120.1 5_437 .
C2 C3 H3A 120.1 . .
C5 C4 C2 120.6(8) . .
C5 C4 H4A 119.7 . .
C2 C4 H4A 119.7 . .
C4 C5 C4 118.8(11) 5_437 .
C4 C5 C6 120.6(5) 5_437 .
C4 C5 C6 120.6(5) . .
O3 C6 O3 121.3(13) 5_437 .
O3 C6 C5 119.4(7) 5_437 .
O3 C6 C5 119.4(7) . .
O3 C6 Fe2 60.6(7) 5_437 .
O3 C6 Fe2 60.6(7) . .
C5 C6 Fe2 180.0 . .
O5 C7 N1 129(2) . .
O5 C7 C7 36.9(11) . 17_436
N1 C7 C7 99.6(16) . 17_436
O5 C7 H7A 115.4 . .
N1 C7 H7A 115.5 . .
C7 C7 H7A 137.4 17_436 .
C9 C8 N1 128(5) . .
C9 C8 H8A 105.3 . .
N1 C8 H8A 105.3 . .
C9 C8 H8B 105.3 . .
N1 C8 H8B 105.3 . .
H8A C8 H8B 106.0 . .
C8 C9 H9A 109.5 . .
C8 C9 H9B 109.4 . .
H9A C9 H9B 109.5 . .
C8 C9 H9C 109.5 . .
H9A C9 H9C 109.5 . .
H9B C9 H9C 109.5 . .
C11 C10 N1 109(3) . .
C11 C10 H10A 109.8 . .
N1 C10 H10A 109.8 . .
C11 C10 H10B 109.8 . .
N1 C10 H10B 109.8 . .
H10A C10 H10B 108.3 . .
C10 C11 C10 152(4) . 4_647
C10 C11 H11A 111.4 . .
C10 C11 H11A 40.8 4_647 .
C10 C11 H11B 108.5 . .
C10 C11 H11B 89.6 4_647 .
H11A C11 H11B 113.1 . .
C10 C11 H11C 107.4 . .
C10 C11 H11C 85.9 4_647 .
H11A C11 H11C 108.5 . .
H11B C11 H11C 107.6 . .
C7 N1 C10 117(2) . .
C7 N1 C8 121(2) . .
C10 N1 C8 122(2) . .

loop_
_geom_bond_atom_site_label_1
_geom_bond_atom_site_label_2
_geom_bond_distance
_geom_bond_site_symmetry_2
Fe1 O4 1.9126(17) .
Fe1 O2 2.048(6) 17_436
Fe1 O2 2.048(6) .
Fe1 O1 2.092(6) 3_755
Fe1 O1 2.092(6) 16_636
Fe1 O5 2.100(9) .
Fe2 O3 2.147(8) .
Fe2 O3 2.147(8) 3_645
Fe2 O3 2.147(8) 4_647
Fe2 O3 2.147(8) 6_557
Fe2 O3 2.147(8) 5_437
Fe2 O3 2.147(8) 2_435
Fe2 C6 2.463(14) 3_645
Fe2 C6 2.463(14) 2_435
Fe2 C6 2.463(14) .
O1 C1 1.265(11) .
O1 Fe1 2.092(6) 2_535
O2 C1 1.264(11) .
O3 C6 1.259(10) .
O4 Fe1 1.9126(17) 2_535
O4 Fe1 1.9126(18) 3_755
O5 C7 1.22(2) 17_436
O5 C7 1.22(2) .
C1 C2 1.502(11) .
C2 C3 1.393(10) .
C2 C4 1.404(13) .
C3 C2 1.393(10) 5_437
C3 H3A 0.9300 .
C4 C5 1.400(10) .
C4 H4A 0.9300 .
C5 C4 1.400(10) 5_437
C5 C6 1.487(18) .
C6 O3 1.259(10) 5_437
C7 N1 1.32(3) .
C7 C7 1.95(5) 17_436
C7 H7A 0.9300 .
C8 C9 1.19(5) .
C8 N1 1.53(4) .
C8 H8A 0.9700 .
C8 H8B 0.9700 .
C9 H9A 0.9600 .
C9 H9B 0.9600 .
C9 H9C 0.9600 .
C10 C11 1.34(3) .
C10 N1 1.52(4) .
C10 H10A 0.9700 .
C10 H10B 0.9700 .
C11 C10 1.34(3) 4_647
C11 H11A 0.9337 .
C11 H11B 0.9449 .
C11 H11C 0.9971 .
